data_7718319
loop_
_publ_author_name
'Kumar, Amit'
'Golwankar, Riddhi R.'
'Pyrch, Mikaela M. F.'
'Cooper, Fynn L.'
'Arehart, Grant A.'
'Carter, Korey P.'
'Oliver, Allen G.'
'Day, Victor W.'
'Forbes, Tori Z.'
'Blakemore, James D.'

_publ_section_title
;
 Macrocyclic control of electron transfer to high valent uranium in
 heterobimetallic complexes.
;
_journal_issue 20
_journal_name_full 'Dalton transactions (Cambridge, England : 2003)'
_journal_page_first 8061
_journal_page_last 8075
_journal_paper_doi 10.1039/d4dt03503h
_journal_volume 54
_journal_year 2025
_chemical_formula_moiety 'C24 H27 F3 N3 Na O10 S U, C2 H4 Cl2'
_chemical_formula_sum 'C26 H31 Cl2 F3 N3 Na O10 S U'
_chemical_formula_weight 966.52
_chemical_properties_physical Moisture-sensitive
_space_group_crystal_system triclinic
_space_group_IT_number 2
_space_group_name_Hall '-P 1'
_space_group_name_H-M_alt 'P -1'
_atom_sites_solution_hydrogens geom
_atom_sites_solution_primary direct
_audit_creation_method
;FinalCif V146 by Daniel Kratzert, Freiburg 2025, 
https://dkratzert.de/finalcif.html
;
_audit_update_record
;
2025-02-20 deposited with the CCDC.	2025-03-12 downloaded from the CCDC.
;
_cell_angle_alpha 99.7935(14)
_cell_angle_beta 98.0293(15)
_cell_angle_gamma 103.3418(13)
_cell_formula_units_Z 2
_cell_length_a 10.2238(3)
_cell_length_b 12.1909(4)
_cell_length_c 13.9815(5)
_cell_measurement_reflns_used 9981
_cell_measurement_temperature 200(2)
_cell_measurement_theta_max 70.1295
_cell_measurement_theta_min 3.265
_cell_volume 1641.52(9)
_computing_cell_refinement 'SAINT V8.34A'
_computing_data_collection 'Bruker BIS 2015.5.1.2/11-Jun-2015 P2 and APEX2_2014.11-0'
_computing_data_reduction 'SAINT V8.34A'
_computing_molecular_graphics 'ShelXle (H\"ubschle 2011)'
_computing_publication_material 'SHELXL 2018/3 (Sheldrick, 2018)'
_computing_structure_refinement 'SHELXL-2018/3 (Sheldrick, 2018)'
_computing_structure_solution 'SHELXS (G. Sheldrick)'
_diffrn_ambient_environment N~2~
_diffrn_ambient_temperature 200(2)
_diffrn_detector CCD
_diffrn_detector_type 'Bruker APEX II'
_diffrn_measured_fraction_theta_full 0.960
_diffrn_measured_fraction_theta_max 0.916
_diffrn_measurement_device 'three-circle diffractometer'
_diffrn_measurement_device_type 'Bruker Proteum'
_diffrn_measurement_method '\w and \f scans'
_diffrn_measurement_specimen_support 'MiTeGen micromount'
_diffrn_radiation_monochromator 'Helios multilayer mirror optics'
_diffrn_radiation_probe x-ray
_diffrn_radiation_type CuK\a
_diffrn_radiation_wavelength 1.54178
_diffrn_reflns_av_R_equivalents 0.0497
_diffrn_reflns_av_unetI/netI 0.0453
_diffrn_reflns_Laue_measured_fraction_full 0.960
_diffrn_reflns_Laue_measured_fraction_max 0.916
_diffrn_reflns_limit_h_max 12
_diffrn_reflns_limit_h_min -11
_diffrn_reflns_limit_k_max 14
_diffrn_reflns_limit_k_min -14
_diffrn_reflns_limit_l_max 16
_diffrn_reflns_limit_l_min -14
_diffrn_reflns_number 20295
_diffrn_reflns_point_group_measured_fraction_full 0.960
_diffrn_reflns_point_group_measured_fraction_max 0.916
_diffrn_reflns_theta_full 66.000
_diffrn_reflns_theta_max 70.574
_diffrn_reflns_theta_min 3.811
_diffrn_source 'microfocus rotating anode generator'
_diffrn_source_current 45
_diffrn_source_type 'Bruker MicroStar'
_diffrn_source_voltage 60
_exptl_absorpt_coefficient_mu 16.814
_exptl_absorpt_correction_T_max 0.9886
_exptl_absorpt_correction_T_min 0.098
_exptl_absorpt_correction_type numerical
_exptl_absorpt_process_details
;SADABS-2014/5 - Bruker AXS area detector scaling and absorption correction: 
Krause, L., Herbst-Irmer, R., Sheldrick G.M. & Stalke D., J. Appl. Cryst. 48 
(2015) 3-10
;
_exptl_crystal_colour orange
_exptl_crystal_density_diffrn 1.955
_exptl_crystal_description Parallelepiped
_exptl_crystal_F_000 936
_exptl_crystal_recrystallization_method 'Re-crystallisation from solvent'
_exptl_crystal_size_max 0.146
_exptl_crystal_size_mid 0.040
_exptl_crystal_size_min 0.025
_exptl_transmission_factor_max 0.9886
_exptl_transmission_factor_min 0.0980
_refine_diff_density_max 1.857
_refine_diff_density_min -1.867
_refine_diff_density_rms 0.157
_refine_ls_extinction_method none
_refine_ls_goodness_of_fit_ref 1.047
_refine_ls_hydrogen_treatment constr
_refine_ls_matrix_type full
_refine_ls_number_parameters 455
_refine_ls_number_reflns 5758
_refine_ls_number_restraints 52
_refine_ls_restrained_S_all 1.049
_refine_ls_R_factor_all 0.0388
_refine_ls_R_factor_gt 0.0371
_refine_ls_shift/su_max 0.011
_refine_ls_shift/su_mean 0.001
_refine_ls_structure_factor_coef Fsqd
_refine_ls_weighting_details 'w=1/[\s^2^(Fo^2^)+(0.0604P)^2^+3.8912P] where P=(Fo^2^+2Fc^2^)/3'
_refine_ls_weighting_scheme calc
_refine_ls_wR_factor_gt 0.0960
_refine_ls_wR_factor_ref 0.0980
_reflns_Friedel_coverage 0.000
_reflns_number_gt 5433
_reflns_number_total 5758
_reflns_threshold_expression 'I > 2\s(I)'
_cod_data_source_file d4dt03503h3.cif
_cod_data_source_block q49k
_cod_depositor_comments 'Adding full bibliography for 7718311--7718320.cif.'
_cod_database_code 7718319
_shelx_shelxl_version_number 2018/3
_shelx_space_group_comment
;
The symmetry employed for this shelxl refinement is uniquely defined
by the following loop, which should always be used as a source of
symmetry information in preference to the above space-group names.
They are only intended as comments.
;
_shelx_estimated_absorpt_t_min 0.193
_shelx_estimated_absorpt_t_max 0.679
_diffrn_measurement_ambient_temperature_device_make 'Oxford Cryostream'

loop_
_space_group_symop_operation_xyz
'x, y, z'
'-x, -y, -z'

loop_
_atom_site_label
_atom_site_type_symbol
_atom_site_fract_x
_atom_site_fract_y
_atom_site_fract_z
_atom_site_U_iso_or_equiv
_atom_site_adp_type
_atom_site_occupancy
_atom_site_site_symmetry_order
_atom_site_calc_flag
_atom_site_refinement_flags_posn
_atom_site_refinement_flags_adp
_atom_site_refinement_flags_occupancy
_atom_site_disorder_assembly
_atom_site_disorder_group
U U 0.42305(2) 0.57417(2) 0.72498(2) 0.03236(9) Uani 1 1 d . . . . .
Na Na 0.1830(3) 0.2982(2) 0.68743(19) 0.0465(6) Uani 1 1 d . . . . .
O1 O 0.2720(4) 0.4431(3) 0.5985(3) 0.0349(9) Uani 1 1 d . . . . .
O2 O 0.3124(5) 0.4594(4) 0.8170(3) 0.0399(9) Uani 1 1 d . . . . .
O3 O 0.0919(6) 0.3101(5) 0.8341(4) 0.0592(14) Uani 1 1 d . . . . .
O4 O -0.0755(6) 0.1905(5) 0.6685(5) 0.0669(15) Uani 1 1 d . . . . .
O5 O 0.0433(5) 0.2800(4) 0.5325(3) 0.0437(10) Uani 1 1 d . . . . .
O7 O 0.5442(5) 0.4909(4) 0.7147(4) 0.0440(10) Uani 1 1 d . . . . .
O8 O 0.3139(5) 0.6683(4) 0.7367(4) 0.0449(11) Uani 1 1 d . . . . .
N1 N 0.4569(6) 0.6396(5) 0.5649(5) 0.0488(14) Uani 1 1 d . . . . .
N2 N 0.5236(6) 0.6647(5) 0.9060(5) 0.0485(15) Uani 1 1 d . . . . .
N3 N 0.6324(6) 0.7521(5) 0.7471(5) 0.0569(17) Uani 0.623(14) 1 d D . P A 1
C1 C 0.3668(8) 0.6154(6) 0.4850(6) 0.0508(17) Uani 1 1 d . . . . .
H1 H 0.389528 0.658703 0.436495 0.061 Uiso 1 1 calc R U . . .
C2 C 0.2357(7) 0.5309(6) 0.4595(5) 0.0421(14) Uani 1 1 d . . . . .
C3 C 0.1487(10) 0.5314(8) 0.3715(5) 0.057(2) Uani 1 1 d . . . . .
H3 H 0.176238 0.587895 0.334050 0.069 Uiso 1 1 calc R U . . .
C4 C 0.0247(9) 0.4509(8) 0.3399(5) 0.060(2) Uani 1 1 d . . . . .
H4 H -0.034597 0.453376 0.282081 0.072 Uiso 1 1 calc R U . . .
C5 C -0.0138(7) 0.3654(7) 0.3931(5) 0.0506(17) Uani 1 1 d . . . . .
H5 H -0.099035 0.309193 0.371002 0.061 Uiso 1 1 calc R U . . .
C6 C 0.0715(7) 0.3624(6) 0.4775(5) 0.0401(14) Uani 1 1 d . . . . .
C7 C 0.1973(6) 0.4481(5) 0.5160(4) 0.0345(12) Uani 1 1 d . . . . .
C8 C -0.0868(7) 0.1948(7) 0.5024(6) 0.0552(19) Uani 1 1 d . . . . .
H8A H -0.094990 0.150510 0.434539 0.066 Uiso 1 1 calc R U . . .
H8B H -0.162834 0.232331 0.503588 0.066 Uiso 1 1 calc R U . . .
C9 C -0.0907(10) 0.1174(7) 0.5740(7) 0.066(2) Uani 1 1 d . . . . .
H9A H -0.178792 0.057440 0.558457 0.080 Uiso 1 1 calc R U . . .
H9B H -0.015225 0.079178 0.572553 0.080 Uiso 1 1 calc R U . . .
C10 C -0.0625(10) 0.1349(8) 0.7485(8) 0.070(2) Uani 1 1 d . . . . .
H10A H 0.010408 0.094060 0.744704 0.084 Uiso 1 1 calc R U . . .
H10B H -0.149519 0.077918 0.747139 0.084 Uiso 1 1 calc R U . . .
C11 C -0.0268(10) 0.2265(7) 0.8420(7) 0.066(2) Uani 1 1 d . . . . .
H11A H -0.103388 0.262418 0.849170 0.079 Uiso 1 1 calc R U . . .
H11B H -0.007894 0.192564 0.900322 0.079 Uiso 1 1 calc R U . . .
C12 C 0.1550(9) 0.3953(7) 0.9161(5) 0.0539(18) Uani 1 1 d . . . . .
C13 C 0.1098(14) 0.4077(9) 1.0046(7) 0.081(3) Uani 1 1 d . . . . .
H13 H 0.027434 0.357253 1.011681 0.097 Uiso 1 1 calc R U . . .
C14 C 0.1875(15) 0.4962(10) 1.0848(7) 0.089(4) Uani 1 1 d . . . . .
H14 H 0.157545 0.504559 1.146317 0.107 Uiso 1 1 calc R U . . .
C15 C 0.3031(14) 0.5685(8) 1.0748(6) 0.078(3) Uani 1 1 d . . . . .
H15 H 0.355032 0.625906 1.130315 0.094 Uiso 1 1 calc R U . . .
C16 C 0.3497(9) 0.5616(7) 0.9838(5) 0.0537(19) Uani 1 1 d . . . . .
C17 C 0.2737(8) 0.4736(6) 0.9027(5) 0.0431(15) Uani 1 1 d . . . . .
C18 C 0.4732(8) 0.6461(7) 0.9810(6) 0.056(2) Uani 1 1 d . . . . .
H18 H 0.522268 0.693169 1.042643 0.068 Uiso 1 1 calc R U . . .
C20 C 0.6525(15) 0.8310(9) 0.8432(6) 0.067(4) Uani 0.623(14) 1 d D U P A 1
H20A H 0.579003 0.871457 0.843282 0.080 Uiso 0.623(14) 1 calc R U P A 1
H20B H 0.741331 0.889502 0.854878 0.080 Uiso 0.623(14) 1 calc R U P A 1
C19 C 0.6503(9) 0.7630(8) 0.9246(7) 0.072(3) Uani 0.623(14) 1 d D U P A 1
H19A H 0.731894 0.732123 0.930268 0.086 Uiso 0.623(14) 1 calc R U P A 1
H19B H 0.655484 0.815390 0.988255 0.086 Uiso 0.623(14) 1 calc R U P A 1
C22 C 0.5837(10) 0.7299(8) 0.5675(7) 0.071(2) Uani 0.623(14) 1 d D U P A 1
H22A H 0.571275 0.770017 0.512311 0.086 Uiso 0.623(14) 1 calc R U P A 1
H22B H 0.661409 0.695025 0.561637 0.086 Uiso 0.623(14) 1 calc R U P A 1
C21 C 0.6105(13) 0.8133(9) 0.6655(6) 0.059(3) Uani 0.623(14) 1 d D U P A 1
H21A H 0.692527 0.877129 0.669908 0.070 Uiso 0.623(14) 1 calc R U P A 1
H21B H 0.531569 0.846592 0.671020 0.070 Uiso 0.623(14) 1 calc R U P A 1
C23 C 0.7610(10) 0.7187(11) 0.7365(12) 0.060(4) Uani 0.623(14) 1 d D . P A 1
H23A H 0.795241 0.694322 0.796313 0.090 Uiso 0.623(14) 1 calc R U P A 1
H23B H 0.829535 0.784772 0.726909 0.090 Uiso 0.623(14) 1 calc R U P A 1
H23C H 0.743329 0.654867 0.679310 0.090 Uiso 0.623(14) 1 calc R U P A 1
N3' N 0.6324(6) 0.7521(5) 0.7471(5) 0.0569(17) Uani 0.377(14) 1 d D . P A 2
C20' C 0.7245(13) 0.7523(18) 0.8389(6) 0.055(5) Uani 0.377(14) 1 d D U P A 2
H20C H 0.807057 0.817739 0.851233 0.066 Uiso 0.377(14) 1 calc R U P A 2
H20D H 0.753932 0.679932 0.831770 0.066 Uiso 0.377(14) 1 calc R U P A 2
C21' C 0.6893(14) 0.7332(18) 0.6564(7) 0.058(6) Uani 0.377(14) 1 d D U P A 2
H21C H 0.715703 0.659442 0.648891 0.069 Uiso 0.377(14) 1 calc R U P A 2
H21D H 0.772194 0.796132 0.660934 0.069 Uiso 0.377(14) 1 calc R U P A 2
C23' C 0.590(2) 0.8610(11) 0.766(2) 0.061(6) Uani 0.377(14) 1 d D U P A 2
H23D H 0.533558 0.868185 0.706293 0.091 Uiso 0.377(14) 1 calc R U P A 2
H23E H 0.671765 0.926385 0.785582 0.091 Uiso 0.377(14) 1 calc R U P A 2
H23F H 0.537602 0.860389 0.819732 0.091 Uiso 0.377(14) 1 calc R U P A 2
C19' C 0.6503(9) 0.7630(8) 0.9246(7) 0.072(3) Uani 0.377(14) 1 d D . P A 2
H19C H 0.711399 0.762352 0.985951 0.086 Uiso 0.377(14) 1 calc R U P A 2
H19D H 0.624746 0.837113 0.933557 0.086 Uiso 0.377(14) 1 calc R U P A 2
C22' C 0.5837(10) 0.7299(8) 0.5675(7) 0.071(2) Uani 0.377(14) 1 d D . P A 2
H22C H 0.563283 0.805907 0.571867 0.086 Uiso 0.377(14) 1 calc R U P A 2
H22D H 0.619910 0.712423 0.506150 0.086 Uiso 0.377(14) 1 calc R U P A 2
S1 S 0.3316(2) 0.09102(16) 0.70255(15) 0.0560(4) Uani 1 1 d . . . . .
O11 O 0.2615(8) 0.1364(7) 0.6279(7) 0.099(3) Uani 1 1 d . . . . .
O12 O 0.3404(8) 0.1520(7) 0.8005(6) 0.091(3) Uani 1 1 d . . . . .
O13 O 0.2992(7) -0.0325(5) 0.6871(5) 0.0754(18) Uani 1 1 d . . . . .
C24 C 0.5089(9) 0.1275(7) 0.6852(6) 0.0570(19) Uani 1 1 d . . . . .
F11 F 0.5888(6) 0.0930(6) 0.7499(6) 0.096(2) Uani 1 1 d . . . . .
F12 F 0.5224(9) 0.0793(6) 0.5975(5) 0.106(2) Uani 1 1 d . . . . .
F13 F 0.5581(7) 0.2407(4) 0.6969(4) 0.0815(16) Uani 1 1 d . . . . .
Cl1S Cl 0.6626(3) 0.1167(2) 0.9744(2) 0.0888(8) Uani 1 1 d . . . . .
Cl2S Cl 0.9412(3) 0.0619(4) 1.0845(3) 0.1152(12) Uani 1 1 d . . . . .
C1S C 0.6990(10) 0.1042(9) 1.0999(7) 0.072(2) Uani 1 1 d . . . . .
H1SA H 0.646582 0.147440 1.139200 0.086 Uiso 1 1 calc R U . . .
H1SB H 0.668616 0.022124 1.103767 0.086 Uiso 1 1 calc R U . . .
C2S C 0.8461(11) 0.1488(10) 1.1428(8) 0.085(3) Uani 1 1 d . . . . .
H2SA H 0.860484 0.149520 1.214433 0.102 Uiso 1 1 calc R U . . .
H2SB H 0.878644 0.229011 1.134416 0.102 Uiso 1 1 calc R U . . .

loop_
_atom_site_aniso_label
_atom_site_aniso_U_11
_atom_site_aniso_U_22
_atom_site_aniso_U_33
_atom_site_aniso_U_23
_atom_site_aniso_U_13
_atom_site_aniso_U_12
U 0.02929(13) 0.02838(12) 0.03484(14) 0.00060(8) -0.00114(8) 0.00714(8)
Na 0.0537(15) 0.0451(14) 0.0298(13) 0.0027(10) 0.0077(10) -0.0046(11)
O1 0.039(2) 0.037(2) 0.021(2) 0.0041(15) -0.0021(15) 0.0007(17)
O2 0.046(2) 0.044(2) 0.024(2) 0.0028(16) 0.0030(17) 0.0069(19)
O3 0.069(3) 0.058(3) 0.046(3) 0.008(2) 0.027(3) 0.003(3)
O4 0.067(4) 0.051(3) 0.076(4) 0.010(3) 0.013(3) 0.005(3)
O5 0.037(2) 0.043(2) 0.041(3) 0.0021(18) -0.0026(18) 0.0008(19)
O7 0.043(2) 0.037(2) 0.051(3) 0.0063(19) 0.006(2) 0.0132(19)
O8 0.040(2) 0.043(2) 0.049(3) 0.0019(19) 0.000(2) 0.016(2)
N1 0.050(3) 0.035(3) 0.068(4) 0.019(3) 0.024(3) 0.011(2)
N2 0.046(3) 0.049(3) 0.040(3) -0.015(2) -0.010(2) 0.021(3)
N3 0.045(3) 0.031(3) 0.088(5) 0.000(3) 0.005(3) 0.009(2)
C1 0.070(5) 0.044(4) 0.050(4) 0.021(3) 0.030(4) 0.019(3)
C2 0.055(4) 0.049(4) 0.030(3) 0.011(2) 0.012(3) 0.023(3)
C3 0.087(6) 0.071(5) 0.034(4) 0.022(3) 0.022(4) 0.045(5)
C4 0.066(5) 0.094(6) 0.029(4) 0.010(3) 0.002(3) 0.046(5)
C5 0.045(4) 0.070(5) 0.032(4) -0.003(3) -0.002(3) 0.022(3)
C6 0.038(3) 0.049(4) 0.032(3) 0.000(2) 0.005(2) 0.016(3)
C7 0.040(3) 0.042(3) 0.024(3) 0.004(2) 0.007(2) 0.016(3)
C8 0.040(4) 0.051(4) 0.056(5) -0.010(3) -0.007(3) 0.000(3)
C9 0.063(5) 0.045(4) 0.070(6) -0.004(4) 0.006(4) -0.012(4)
C10 0.067(5) 0.053(5) 0.087(7) 0.021(4) 0.028(5) -0.003(4)
C11 0.079(6) 0.059(5) 0.072(6) 0.029(4) 0.045(5) 0.013(4)
C12 0.083(5) 0.054(4) 0.032(4) 0.014(3) 0.020(3) 0.022(4)
C13 0.133(9) 0.074(6) 0.043(5) 0.021(4) 0.043(5) 0.022(6)
C14 0.166(12) 0.081(7) 0.034(5) 0.015(4) 0.042(6) 0.043(7)
C15 0.149(10) 0.069(6) 0.025(4) 0.009(3) 0.024(5) 0.040(6)
C16 0.084(5) 0.052(4) 0.027(4) 0.002(3) -0.004(3) 0.035(4)
C17 0.062(4) 0.047(4) 0.025(3) 0.010(2) 0.004(3) 0.024(3)
C18 0.062(5) 0.053(4) 0.043(4) -0.017(3) -0.021(3) 0.031(4)
C20 0.060(7) 0.054(6) 0.078(8) -0.007(5) 0.016(6) 0.011(5)
C19 0.049(4) 0.074(5) 0.070(5) -0.024(4) -0.001(4) 0.008(4)
C22 0.069(5) 0.061(5) 0.083(6) 0.022(4) 0.025(4) 0.003(4)
C21 0.050(6) 0.044(5) 0.079(7) 0.015(5) 0.010(5) 0.008(4)
C23 0.047(7) 0.048(7) 0.077(10) -0.005(6) 0.020(6) 0.008(5)
N3' 0.045(3) 0.031(3) 0.088(5) 0.000(3) 0.005(3) 0.009(2)
C20' 0.034(7) 0.056(8) 0.060(9) -0.006(7) -0.007(6) 0.006(6)
C21' 0.052(8) 0.053(8) 0.069(10) 0.013(7) 0.030(7) 0.007(6)
C23' 0.051(10) 0.031(8) 0.093(14) 0.000(8) 0.018(10) 0.002(7)
C19' 0.049(4) 0.074(5) 0.070(5) -0.024(4) -0.001(4) 0.008(4)
C22' 0.069(5) 0.061(5) 0.083(6) 0.022(4) 0.025(4) 0.003(4)
S1 0.0618(11) 0.0436(9) 0.0538(11) 0.0055(7) -0.0030(8) 0.0081(8)
O11 0.091(5) 0.085(5) 0.109(6) 0.024(4) -0.032(4) 0.030(4)
O12 0.093(5) 0.083(5) 0.075(5) -0.019(4) 0.032(4) -0.005(4)
O13 0.085(4) 0.047(3) 0.073(4) 0.007(3) -0.011(3) -0.003(3)
C24 0.074(5) 0.050(4) 0.044(4) 0.012(3) 0.004(3) 0.012(4)
F11 0.073(4) 0.109(5) 0.112(5) 0.053(4) -0.001(3) 0.025(3)
F12 0.155(7) 0.093(5) 0.076(4) -0.004(3) 0.049(4) 0.038(5)
F13 0.110(4) 0.055(3) 0.072(4) 0.019(2) 0.027(3) -0.004(3)
Cl1S 0.119(2) 0.0799(16) 0.0741(16) 0.0168(12) 0.0016(14) 0.0488(15)
Cl2S 0.0653(15) 0.158(3) 0.120(3) 0.016(2) 0.0054(15) 0.0410(18)
C1S 0.071(6) 0.082(6) 0.058(6) -0.003(4) 0.023(4) 0.017(5)
C2S 0.076(6) 0.092(7) 0.063(6) -0.004(5) 0.014(5) -0.009(5)

loop_
_atom_type_symbol
_atom_type_description
_atom_type_scat_dispersion_real
_atom_type_scat_dispersion_imag
_atom_type_scat_source
C C 0.0181 0.0091 'International Tables Vol C Tables 4.2.6.8 and 6.1.1.4'
H H 0.0000 0.0000 'International Tables Vol C Tables 4.2.6.8 and 6.1.1.4'
Cl Cl 0.3639 0.7018 'International Tables Vol C Tables 4.2.6.8 and 6.1.1.4'
F F 0.0727 0.0534 'International Tables Vol C Tables 4.2.6.8 and 6.1.1.4'
N N 0.0311 0.0180 'International Tables Vol C Tables 4.2.6.8 and 6.1.1.4'
Na Na 0.1353 0.1239 'International Tables Vol C Tables 4.2.6.8 and 6.1.1.4'
O O 0.0492 0.0322 'International Tables Vol C Tables 4.2.6.8 and 6.1.1.4'
S S 0.3331 0.5567 'International Tables Vol C Tables 4.2.6.8 and 6.1.1.4'
U U -4.3638 13.4090 'International Tables Vol C Tables 4.2.6.8 and 6.1.1.4'

loop_
_geom_angle_atom_site_label_1
_geom_angle_atom_site_label_2
_geom_angle_atom_site_label_3
_geom_angle
_geom_angle_site_symmetry_1
_geom_angle_site_symmetry_3
_geom_angle_publ_flag
O7 U O8 175.0(2) . . ?
O7 U O2 91.2(2) . . ?
O8 U O2 92.5(2) . . ?
O7 U O1 90.17(19) . . ?
O8 U O1 93.60(19) . . ?
O2 U O1 82.05(15) . . ?
O7 U N1 92.3(2) . . ?
O8 U N1 85.8(2) . . ?
O2 U N1 153.77(18) . . ?
O1 U N1 71.96(17) . . ?
O7 U N2 93.0(2) . . ?
O8 U N2 85.0(2) . . ?
O2 U N2 72.45(19) . . ?
O1 U N2 154.4(2) . . ?
N1 U N2 133.2(2) . . ?
O7 U N3' 85.3(2) . . ?
O8 U N3' 89.7(2) . . ?
O2 U N3' 139.73(18) . . ?
O1 U N3' 137.93(18) . . ?
N1 U N3' 66.5(2) . . ?
N2 U N3' 67.7(2) . . ?
O7 U N3 85.3(2) . . ?
O8 U N3 89.7(2) . . ?
O2 U N3 139.73(18) . . ?
O1 U N3 137.93(18) . . ?
N1 U N3 66.5(2) . . ?
N2 U N3 67.7(2) . . ?
O7 U Na 83.64(16) . . ?
O8 U Na 101.35(17) . . ?
O2 U Na 41.55(11) . . ?
O1 U Na 41.57(11) . . ?
N1 U Na 113.19(15) . . ?
N2 U Na 113.59(17) . . ?
N3' U Na 168.91(13) . . ?
N3 U Na 168.91(13) . . ?
O11 Na O3 120.3(3) . . ?
O11 Na O5 92.0(2) . . ?
O3 Na O5 121.0(2) . . ?
O11 Na O2 124.7(2) . . ?
O3 Na O2 66.49(18) . . ?
O5 Na O2 134.2(2) . . ?
O11 Na O1 105.8(3) . . ?
O3 Na O1 131.8(2) . . ?
O5 Na O1 66.66(16) . . ?
O2 Na O1 76.67(16) . . ?
O11 Na O4 97.7(3) . . ?
O3 Na O4 63.9(2) . . ?
O5 Na O4 63.9(2) . . ?
O2 Na O4 126.3(2) . . ?
O1 Na O4 125.4(2) . . ?
O11 Na U 116.1(2) . . ?
O3 Na U 102.97(15) . . ?
O5 Na U 103.96(14) . . ?
O2 Na U 38.76(11) . . ?
O1 Na U 38.87(10) . . ?
O4 Na U 145.00(18) . . ?
C7 O1 U 135.4(4) . . ?
C7 O1 Na 118.8(4) . . ?
U O1 Na 99.56(16) . . ?
C17 O2 U 136.8(4) . . ?
C17 O2 Na 119.2(4) . . ?
U O2 Na 99.69(17) . . ?
C12 O3 C11 117.6(6) . . ?
C12 O3 Na 121.1(5) . . ?
C11 O3 Na 121.2(5) . . ?
C10 O4 C9 114.2(7) . . ?
C10 O4 Na 97.9(5) . . ?
C9 O4 Na 97.8(5) . . ?
C6 O5 C8 117.6(5) . . ?
C6 O5 Na 120.6(4) . . ?
C8 O5 Na 120.8(5) . . ?
C1 N1 C22' 115.3(7) . . ?
C1 N1 C22 115.3(7) . . ?
C1 N1 U 126.5(5) . . ?
C22' N1 U 117.4(5) . . ?
C22 N1 U 117.4(5) . . ?
C18 N2 C19' 115.9(6) . . ?
C18 N2 C19 115.9(6) . . ?
C18 N2 U 128.3(5) . . ?
C19' N2 U 115.3(5) . . ?
C19 N2 U 115.3(5) . . ?
C20 N3 C23 109.2(9) . . ?
C20 N3 C21 110.3(7) . . ?
C23 N3 C21 104.0(9) . . ?
C20 N3 U 111.5(6) . . ?
C23 N3 U 112.7(6) . . ?
C21 N3 U 109.0(6) . . ?
N1 C1 C2 128.5(6) . . ?
N1 C1 H1 115.8 . . ?
C2 C1 H1 115.8 . . ?
C7 C2 C3 120.8(7) . . ?
C7 C2 C1 122.3(6) . . ?
C3 C2 C1 116.9(7) . . ?
C4 C3 C2 120.5(7) . . ?
C4 C3 H3 119.7 . . ?
C2 C3 H3 119.7 . . ?
C3 C4 C5 119.8(7) . . ?
C3 C4 H4 120.1 . . ?
C5 C4 H4 120.1 . . ?
C6 C5 C4 120.2(7) . . ?
C6 C5 H5 119.9 . . ?
C4 C5 H5 119.9 . . ?
O5 C6 C5 124.0(7) . . ?
O5 C6 C7 114.2(5) . . ?
C5 C6 C7 121.8(7) . . ?
O1 C7 C2 124.1(6) . . ?
O1 C7 C6 119.1(6) . . ?
C2 C7 C6 116.8(6) . . ?
O5 C8 C9 106.4(6) . . ?
O5 C8 H8A 110.5 . . ?
C9 C8 H8A 110.5 . . ?
O5 C8 H8B 110.5 . . ?
C9 C8 H8B 110.5 . . ?
H8A C8 H8B 108.6 . . ?
O4 C9 C8 105.4(7) . . ?
O4 C9 H9A 110.7 . . ?
C8 C9 H9A 110.7 . . ?
O4 C9 H9B 110.7 . . ?
C8 C9 H9B 110.7 . . ?
H9A C9 H9B 108.8 . . ?
O4 C10 C11 107.4(7) . . ?
O4 C10 H10A 110.2 . . ?
C11 C10 H10A 110.2 . . ?
O4 C10 H10B 110.2 . . ?
C11 C10 H10B 110.2 . . ?
H10A C10 H10B 108.5 . . ?
O3 C11 C10 106.7(6) . . ?
O3 C11 H11A 110.4 . . ?
C10 C11 H11A 110.4 . . ?
O3 C11 H11B 110.4 . . ?
C10 C11 H11B 110.4 . . ?
H11A C11 H11B 108.6 . . ?
O3 C12 C13 124.8(8) . . ?
O3 C12 C17 114.1(6) . . ?
C13 C12 C17 121.1(8) . . ?
C12 C13 C14 119.2(10) . . ?
C12 C13 H13 120.4 . . ?
C14 C13 H13 120.4 . . ?
C15 C14 C13 120.6(9) . . ?
C15 C14 H14 119.7 . . ?
C13 C14 H14 119.7 . . ?
C14 C15 C16 121.8(9) . . ?
C14 C15 H15 119.1 . . ?
C16 C15 H15 119.1 . . ?
C17 C16 C15 118.5(9) . . ?
C17 C16 C18 124.5(7) . . ?
C15 C16 C18 117.0(8) . . ?
O2 C17 C16 122.2(7) . . ?
O2 C17 C12 119.1(6) . . ?
C16 C17 C12 118.6(7) . . ?
N2 C18 C16 127.5(6) . . ?
N2 C18 H18 116.2 . . ?
C16 C18 H18 116.2 . . ?
N3 C20 C19 109.6(8) . . ?
N3 C20 H20A 109.8 . . ?
C19 C20 H20A 109.8 . . ?
N3 C20 H20B 109.8 . . ?
C19 C20 H20B 109.8 . . ?
H20A C20 H20B 108.2 . . ?
N2 C19 C20 112.5(8) . . ?
N2 C19 H19A 109.1 . . ?
C20 C19 H19A 109.1 . . ?
N2 C19 H19B 109.1 . . ?
C20 C19 H19B 109.1 . . ?
H19A C19 H19B 107.8 . . ?
N1 C22 C21 106.5(8) . . ?
N1 C22 H22A 110.4 . . ?
C21 C22 H22A 110.4 . . ?
N1 C22 H22B 110.4 . . ?
C21 C22 H22B 110.4 . . ?
H22A C22 H22B 108.6 . . ?
N3 C21 C22 109.6(8) . . ?
N3 C21 H21A 109.8 . . ?
C22 C21 H21A 109.8 . . ?
N3 C21 H21B 109.8 . . ?
C22 C21 H21B 109.8 . . ?
H21A C21 H21B 108.2 . . ?
N3 C23 H23A 109.5 . . ?
N3 C23 H23B 109.5 . . ?
H23A C23 H23B 109.5 . . ?
N3 C23 H23C 109.5 . . ?
H23A C23 H23C 109.5 . . ?
H23B C23 H23C 109.5 . . ?
C21' N3' C23' 114.4(13) . . ?
C21' N3' C20' 114.9(8) . . ?
C23' N3' C20' 105.7(13) . . ?
C21' N3' U 105.2(8) . . ?
C23' N3' U 110.7(8) . . ?
C20' N3' U 105.7(8) . . ?
N3' C20' C19' 109.5(8) . . ?
N3' C20' H20C 109.8 . . ?
C19' C20' H20C 109.8 . . ?
N3' C20' H20D 109.8 . . ?
C19' C20' H20D 109.8 . . ?
H20C C20' H20D 108.2 . . ?
N3' C21' C22' 109.9(8) . . ?
N3' C21' H21C 109.7 . . ?
C22' C21' H21C 109.7 . . ?
N3' C21' H21D 109.7 . . ?
C22' C21' H21D 109.7 . . ?
H21C C21' H21D 108.2 . . ?
N3' C23' H23D 109.5 . . ?
N3' C23' H23E 109.5 . . ?
H23D C23' H23E 109.5 . . ?
N3' C23' H23F 109.5 . . ?
H23D C23' H23F 109.5 . . ?
H23E C23' H23F 109.5 . . ?
N2 C19' C20' 110.2(9) . . ?
N2 C19' H19C 109.6 . . ?
C20' C19' H19C 109.6 . . ?
N2 C19' H19D 109.6 . . ?
C20' C19' H19D 109.6 . . ?
H19C C19' H19D 108.1 . . ?
N1 C22' C21' 109.1(10) . . ?
N1 C22' H22C 109.9 . . ?
C21' C22' H22C 109.9 . . ?
N1 C22' H22D 109.9 . . ?
C21' C22' H22D 109.9 . . ?
H22C C22' H22D 108.3 . . ?
O12 S1 O13 116.6(5) . . ?
O12 S1 O11 113.5(6) . . ?
O13 S1 O11 115.6(4) . . ?
O12 S1 C24 102.8(4) . . ?
O13 S1 C24 102.2(4) . . ?
O11 S1 C24 103.5(5) . . ?
S1 O11 Na 115.5(5) . . ?
F12 C24 F11 106.8(8) . . ?
F12 C24 F13 107.8(7) . . ?
F11 C24 F13 107.1(7) . . ?
F12 C24 S1 112.2(7) . . ?
F11 C24 S1 111.4(6) . . ?
F13 C24 S1 111.2(6) . . ?
C2S C1S Cl1S 112.1(8) . . ?
C2S C1S H1SA 109.2 . . ?
Cl1S C1S H1SA 109.2 . . ?
C2S C1S H1SB 109.2 . . ?
Cl1S C1S H1SB 109.2 . . ?
H1SA C1S H1SB 107.9 . . ?
C1S C2S Cl2S 110.5(7) . . ?
C1S C2S H2SA 109.5 . . ?
Cl2S C2S H2SA 109.5 . . ?
C1S C2S H2SB 109.5 . . ?
Cl2S C2S H2SB 109.5 . . ?
H2SA C2S H2SB 108.1 . . ?

loop_
_geom_bond_atom_site_label_1
_geom_bond_atom_site_label_2
_geom_bond_distance
_geom_bond_site_symmetry_2
_geom_bond_publ_flag
U O7 1.779(5) . ?
U O8 1.779(5) . ?
U O2 2.276(5) . ?
U O1 2.281(4) . ?
U N1 2.542(6) . ?
U N2 2.545(6) . ?
U N3' 2.612(6) . ?
U N3 2.612(6) . ?
U Na 3.584(3) . ?
Na O11 2.363(9) . ?
Na O3 2.364(6) . ?
Na O5 2.368(5) . ?
Na O2 2.411(5) . ?
Na O1 2.411(5) . ?
Na O4 2.620(7) . ?
O1 C7 1.311(7) . ?
O2 C17 1.309(8) . ?
O3 C12 1.374(10) . ?
O3 C11 1.425(10) . ?
O4 C10 1.410(11) . ?
O4 C9 1.429(10) . ?
O5 C6 1.368(9) . ?
O5 C8 1.443(8) . ?
N1 C1 1.287(11) . ?
N1 C22' 1.486(10) . ?
N1 C22 1.486(10) . ?
N2 C18 1.262(11) . ?
N2 C19' 1.505(11) . ?
N2 C19 1.505(11) . ?
N3 C20 1.471(7) . ?
N3 C23 1.483(7) . ?
N3 C21 1.485(7) . ?
C1 C2 1.446(11) . ?
C1 H1 0.9500 . ?
C2 C7 1.404(9) . ?
C2 C3 1.416(10) . ?
C3 C4 1.373(13) . ?
C3 H3 0.9500 . ?
C4 C5 1.397(13) . ?
C4 H4 0.9500 . ?
C5 C6 1.377(9) . ?
C5 H5 0.9500 . ?
C6 C7 1.425(9) . ?
C8 C9 1.487(13) . ?
C8 H8A 0.9900 . ?
C8 H8B 0.9900 . ?
C9 H9A 0.9900 . ?
C9 H9B 0.9900 . ?
C10 C11 1.507(13) . ?
C10 H10A 0.9900 . ?
C10 H10B 0.9900 . ?
C11 H11A 0.9900 . ?
C11 H11B 0.9900 . ?
C12 C13 1.377(11) . ?
C12 C17 1.418(11) . ?
C13 C14 1.412(16) . ?
C13 H13 0.9500 . ?
C14 C15 1.342(17) . ?
C14 H14 0.9500 . ?
C15 C16 1.416(12) . ?
C15 H15 0.9500 . ?
C16 C17 1.413(10) . ?
C16 C18 1.444(13) . ?
C18 H18 0.9500 . ?
C20 C19 1.517(7) . ?
C20 H20A 0.9900 . ?
C20 H20B 0.9900 . ?
C19 H19A 0.9900 . ?
C19 H19B 0.9900 . ?
C22 C21 1.510(7) . ?
C22 H22A 0.9900 . ?
C22 H22B 0.9900 . ?
C21 H21A 0.9900 . ?
C21 H21B 0.9900 . ?
C23 H23A 0.9800 . ?
C23 H23B 0.9800 . ?
C23 H23C 0.9800 . ?
N3' C21' 1.472(7) . ?
N3' C23' 1.481(7) . ?
N3' C20' 1.482(7) . ?
C20' C19' 1.508(7) . ?
C20' H20C 0.9900 . ?
C20' H20D 0.9900 . ?
C21' C22' 1.517(7) . ?
C21' H21C 0.9900 . ?
C21' H21D 0.9900 . ?
C23' H23D 0.9800 . ?
C23' H23E 0.9800 . ?
C23' H23F 0.9800 . ?
C19' H19C 0.9900 . ?
C19' H19D 0.9900 . ?
C22' H22C 0.9900 . ?
C22' H22D 0.9900 . ?
S1 O12 1.423(7) . ?
S1 O13 1.436(6) . ?
S1 O11 1.442(7) . ?
S1 C24 1.825(9) . ?
C24 F12 1.306(10) . ?
C24 F11 1.321(10) . ?
C24 F13 1.328(10) . ?
Cl1S C1S 1.782(11) . ?
Cl2S C2S 1.771(12) . ?
C1S C2S 1.476(14) . ?
C1S H1SA 0.9900 . ?
C1S H1SB 0.9900 . ?
C2S H2SA 0.9900 . ?
C2S H2SB 0.9900 . ?

loop_
_geom_hbond_atom_site_label_D
_geom_hbond_atom_site_label_H
_geom_hbond_atom_site_label_A
_geom_hbond_distance_DH
_geom_hbond_distance_HA
_geom_hbond_distance_DA
_geom_hbond_angle_DHA
_geom_hbond_site_symmetry_A
_geom_hbond_publ_flag
C1 H1 F13 0.95 2.45 3.403(9) 176.4 2_666 yes
C5 H5 O8 0.95 2.58 3.239(8) 126.6 2_566 yes
C8 H8A O13 0.99 2.47 3.205(9) 130.6 2_556 yes
C18 H18 O12 0.95 2.62 3.560(10) 171.6 2_667 yes
C20'^b H20C^b Cl2S 0.99 2.60 3.541(16) 159.3 2_767 yes
C21'^b H21C^b O7 0.99 2.75 3.27(2) 113.4 . yes
C1S H1SA O8 0.99 2.51 3.320(10) 139.4 2_667 yes
C2S H2SA O13 0.99 2.61 3.322(14) 128.8 2_657 yes

loop_
_geom_torsion_atom_site_label_1
_geom_torsion_atom_site_label_2
_geom_torsion_atom_site_label_3
_geom_torsion_atom_site_label_4
_geom_torsion
_geom_torsion_site_symmetry_1
_geom_torsion_site_symmetry_2
_geom_torsion_site_symmetry_3
_geom_torsion_site_symmetry_4
_geom_torsion_publ_flag
C22' N1 C1 C2 178.6(7) . . . . ?
C22 N1 C1 C2 178.6(7) . . . . ?
U N1 C1 C2 -12.2(11) . . . . ?
N1 C1 C2 C7 -10.4(12) . . . . ?
N1 C1 C2 C3 172.4(7) . . . . ?
C7 C2 C3 C4 0.1(11) . . . . ?
C1 C2 C3 C4 177.3(7) . . . . ?
C2 C3 C4 C5 -2.2(11) . . . . ?
C3 C4 C5 C6 0.6(11) . . . . ?
C8 O5 C6 C5 -3.1(9) . . . . ?
Na O5 C6 C5 -171.6(5) . . . . ?
C8 O5 C6 C7 175.7(6) . . . . ?
Na O5 C6 C7 7.2(7) . . . . ?
C4 C5 C6 O5 -178.2(6) . . . . ?
C4 C5 C6 C7 3.0(10) . . . . ?
U O1 C7 C2 32.0(9) . . . . ?
Na O1 C7 C2 177.7(5) . . . . ?
U O1 C7 C6 -150.8(5) . . . . ?
Na O1 C7 C6 -5.1(7) . . . . ?
C3 C2 C7 O1 -179.4(6) . . . . ?
C1 C2 C7 O1 3.5(10) . . . . ?
C3 C2 C7 C6 3.4(9) . . . . ?
C1 C2 C7 C6 -173.7(6) . . . . ?
O5 C6 C7 O1 -1.2(8) . . . . ?
C5 C6 C7 O1 177.6(6) . . . . ?
O5 C6 C7 C2 176.2(5) . . . . ?
C5 C6 C7 C2 -5.0(9) . . . . ?
C6 O5 C8 C9 -179.8(6) . . . . ?
Na O5 C8 C9 -11.3(8) . . . . ?
C10 O4 C9 C8 -173.8(7) . . . . ?
Na O4 C9 C8 -71.5(7) . . . . ?
O5 C8 C9 O4 59.1(8) . . . . ?
C9 O4 C10 C11 171.8(7) . . . . ?
Na O4 C10 C11 69.5(7) . . . . ?
C12 O3 C11 C10 -171.9(8) . . . . ?
Na O3 C11 C10 5.5(10) . . . . ?
O4 C10 C11 O3 -54.7(10) . . . . ?
C11 O3 C12 C13 -1.8(13) . . . . ?
Na O3 C12 C13 -179.2(8) . . . . ?
C11 O3 C12 C17 178.8(7) . . . . ?
Na O3 C12 C17 1.5(9) . . . . ?
O3 C12 C13 C14 177.2(9) . . . . ?
C17 C12 C13 C14 -3.4(15) . . . . ?
C12 C13 C14 C15 0.8(18) . . . . ?
C13 C14 C15 C16 1.9(17) . . . . ?
C14 C15 C16 C17 -1.9(14) . . . . ?
C14 C15 C16 C18 178.2(9) . . . . ?
U O2 C17 C16 -33.1(10) . . . . ?
Na O2 C17 C16 175.8(5) . . . . ?
U O2 C17 C12 149.6(5) . . . . ?
Na O2 C17 C12 -1.5(8) . . . . ?
C15 C16 C17 O2 -177.9(7) . . . . ?
C18 C16 C17 O2 2.0(11) . . . . ?
C15 C16 C17 C12 -0.6(11) . . . . ?
C18 C16 C17 C12 179.2(7) . . . . ?
O3 C12 C17 O2 0.0(10) . . . . ?
C13 C12 C17 O2 -179.3(8) . . . . ?
O3 C12 C17 C16 -177.3(6) . . . . ?
C13 C12 C17 C16 3.3(12) . . . . ?
C19' N2 C18 C16 176.9(7) . . . . ?
C19 N2 C18 C16 176.9(7) . . . . ?
U N2 C18 C16 5.3(11) . . . . ?
C17 C16 C18 N2 9.3(12) . . . . ?
C15 C16 C18 N2 -170.8(8) . . . . ?
C23 N3 C20 C19 -76.0(12) . . . . ?
C21 N3 C20 C19 170.4(9) . . . . ?
U N3 C20 C19 49.1(11) . . . . ?
C18 N2 C19 C20 -141.7(8) . . . . ?
U N2 C19 C20 31.0(9) . . . . ?
N3 C20 C19 N2 -53.7(12) . . . . ?
C1 N1 C22 C21 132.2(8) . . . . ?
U N1 C22 C21 -38.1(9) . . . . ?
C20 N3 C21 C22 -177.5(9) . . . . ?
C23 N3 C21 C22 65.6(11) . . . . ?
U N3 C21 C22 -54.8(10) . . . . ?
N1 C22 C21 N3 61.5(11) . . . . ?
C21' N3' C20' C19' -175.6(13) . . . . ?
C23' N3' C20' C19' 57.4(16) . . . . ?
U N3' C20' C19' -60.0(13) . . . . ?
C23' N3' C21' C22' -59.9(17) . . . . ?
C20' N3' C21' C22' 177.7(13) . . . . ?
U N3' C21' C22' 61.9(13) . . . . ?
C18 N2 C19' C20' 161.8(8) . . . . ?
U N2 C19' C20' -25.5(10) . . . . ?
N3' C20' C19' N2 58.7(15) . . . . ?
C1 N1 C22' C21' -169.6(8) . . . . ?
U N1 C22' C21' 20.2(9) . . . . ?
N3' C21' C22' N1 -56.1(15) . . . . ?
O12 S1 O11 Na 0.5(7) . . . . ?
O13 S1 O11 Na 138.9(5) . . . . ?
C24 S1 O11 Na -110.2(5) . . . . ?
O12 S1 C24 F12 -179.6(7) . . . . ?
O13 S1 C24 F12 59.2(7) . . . . ?
O11 S1 C24 F12 -61.3(7) . . . . ?
O12 S1 C24 F11 60.6(8) . . . . ?
O13 S1 C24 F11 -60.6(7) . . . . ?
O11 S1 C24 F11 179.0(7) . . . . ?
O12 S1 C24 F13 -58.7(7) . . . . ?
O13 S1 C24 F13 -180.0(6) . . . . ?
O11 S1 C24 F13 59.6(7) . . . . ?
Cl1S C1S C2S Cl2S -66.3(10) . . . . ?
